data_7045094
loop_
_publ_author_name
'Basu Baul, Tushar S.'
'Longkumer, Imliwati'
'Duthie, Andrew'
'Singh, Priya'
'Koch, Biplob'
'Guedes da Silva, M F\'atima C'

_publ_section_title
;
 Triphenylstannyl((arylimino)methyl)benzoates with selective potency that
 induce G1 and G2/M cell cycle arrest and trigger apoptosis via ROS in
 human cervical cancer cells.
;
_journal_issue 6
_journal_name_full 'Dalton transactions (Cambridge, England : 2003)'
_journal_page_first 1993
_journal_page_last 2008
_journal_paper_doi 10.1039/c7dt04037g
_journal_volume 47
_journal_year 2018
_chemical_formula_moiety 'C26 H22 O4 Sn'
_chemical_formula_sum 'C26 H22 O4 Sn'
_chemical_formula_weight 517.12
_space_group_crystal_system monoclinic
_space_group_IT_number 14
_space_group_name_Hall '-P 2yn'
_space_group_name_H-M_alt 'P 1 21/n 1'
_symmetry_space_group_name_Hall '-P 2yn'
_symmetry_space_group_name_H-M 'P 1 21/n 1'
_atom_sites_solution_hydrogens mixed
_audit_creation_method SHELXL-2014/7
_audit_update_record
;
2017-02-17 deposited with the CCDC.
2017-12-19 downloaded from the CCDC.
;
_cell_angle_alpha 90
_cell_angle_beta 96.160(2)
_cell_angle_gamma 90
_cell_formula_units_Z 4
_cell_length_a 10.5925(2)
_cell_length_b 19.0045(4)
_cell_length_c 11.3877(3)
_cell_measurement_reflns_used 4400
_cell_measurement_temperature 296(2)
_cell_measurement_theta_max 28.5820
_cell_measurement_theta_min 3.7450
_cell_volume 2279.17(9)
_computing_cell_refinement
;
CrysAlisPro, Agilent Technologies,
Version 1.171.36.32 (release 02-08-2013 CrysAlis171 .NET)
(compiled Aug  2 2013,16:46:58)
;
_computing_data_collection
;
CrysAlisPro, Agilent Technologies,
Version 1.171.36.32 (release 02-08-2013 CrysAlis171 .NET)
(compiled Aug  2 2013,16:46:58)
;
_computing_data_reduction
;
CrysAlisPro, Agilent Technologies,
Version 1.171.36.32 (release 02-08-2013 CrysAlis171 .NET)
(compiled Aug  2 2013,16:46:58)
;
_computing_structure_refinement 'SHELXL-2014/7 (Sheldrick, 2014)'
_diffrn_ambient_temperature 296(2)
_diffrn_measured_fraction_theta_full 0.998
_diffrn_measured_fraction_theta_max 0.879
_diffrn_measurement_device_type 'Xcalibur, Eos, Gemini'
_diffrn_measurement_method '\w scans'
_diffrn_radiation_type MoK\a
_diffrn_radiation_wavelength 0.71073
_diffrn_reflns_av_R_equivalents 0.0163
_diffrn_reflns_av_unetI/netI 0.0268
_diffrn_reflns_Laue_measured_fraction_full 0.998
_diffrn_reflns_Laue_measured_fraction_max 0.879
_diffrn_reflns_limit_h_max 12
_diffrn_reflns_limit_h_min -14
_diffrn_reflns_limit_k_max 22
_diffrn_reflns_limit_k_min -25
_diffrn_reflns_limit_l_max 15
_diffrn_reflns_limit_l_min -14
_diffrn_reflns_number 9877
_diffrn_reflns_point_group_measured_fraction_full 0.998
_diffrn_reflns_point_group_measured_fraction_max 0.879
_diffrn_reflns_theta_full 25.242
_diffrn_reflns_theta_max 28.718
_diffrn_reflns_theta_min 3.511
_diffrn_source 'Enhance (Mo) X-ray Source'
_exptl_absorpt_coefficient_mu 1.150
_exptl_absorpt_correction_T_max 1.00000
_exptl_absorpt_correction_T_min 0.88341
_exptl_absorpt_correction_type multi-scan
_exptl_absorpt_process_details
;
CrysAlisPro, Agilent Technologies,
Version 1.171.36.32 (release 02-08-2013 CrysAlis171 .NET)
(compiled Aug  2 2013,16:46:58)
Empirical absorption correction using spherical harmonics,
 implemented in SCALE3 ABSPACK scaling algorithm.
;
_exptl_crystal_colour orange
_exptl_crystal_density_diffrn 1.507
_exptl_crystal_description block
_exptl_crystal_F_000 1040
_exptl_crystal_size_max 0.290
_exptl_crystal_size_mid 0.290
_exptl_crystal_size_min 0.230
_refine_diff_density_max 0.356
_refine_diff_density_min -0.373
_refine_diff_density_rms 0.054
_refine_ls_extinction_method none
_refine_ls_goodness_of_fit_ref 1.067
_refine_ls_hydrogen_treatment mixed
_refine_ls_matrix_type full
_refine_ls_number_parameters 286
_refine_ls_number_reflns 5183
_refine_ls_number_restraints 1
_refine_ls_restrained_S_all 1.068
_refine_ls_R_factor_all 0.0328
_refine_ls_R_factor_gt 0.0246
_refine_ls_shift/su_max 0.040
_refine_ls_shift/su_mean 0.002
_refine_ls_structure_factor_coef Fsqd
_refine_ls_weighting_details 'w=1/[\s^2^(Fo^2^)+(0.0241P)^2^+0.3239P] where P=(Fo^2^+2Fc^2^)/3'
_refine_ls_weighting_scheme calc
_refine_ls_wR_factor_gt 0.0536
_refine_ls_wR_factor_ref 0.0571
_reflns_Friedel_coverage 0.000
_reflns_number_gt 4426
_reflns_number_total 5183
_reflns_threshold_expression 'I > 2\s(I)'
_cod_data_source_file c7dt04037g2.cif
_cod_data_source_block Compound9
_cod_depositor_comments 'Adding full bibliography for 7045092--7045100.cif.'
_cod_database_code 7045094
_shelx_shelxl_version_number 2014/7
_shelx_space_group_comment
;
The symmetry employed for this shelxl refinement is uniquely defined
by the following loop, which should always be used as a source of
symmetry information in preference to the above space-group names.
They are only intended as comments.
;
_shelx_estimated_absorpt_t_min 0.732
_shelx_estimated_absorpt_t_max 0.778

loop_
_space_group_symop_operation_xyz
'x, y, z'
'-x+1/2, y+1/2, -z+1/2'
'-x, -y, -z'
'x-1/2, -y-1/2, z-1/2'

loop_
_atom_site_label
_atom_site_type_symbol
_atom_site_fract_x
_atom_site_fract_y
_atom_site_fract_z
_atom_site_U_iso_or_equiv
_atom_site_adp_type
_atom_site_occupancy
_atom_site_site_symmetry_order
_atom_site_calc_flag
_atom_site_refinement_flags_posn
_atom_site_refinement_flags_adp
C1 C 0.88065(18) 0.83692(11) 0.60845(18) 0.0345(4) Uani 1 1 d . .
C2 C 0.98467(18) 0.89135(11) 0.61840(17) 0.0332(4) Uani 1 1 d . .
C3 C 0.9638(2) 0.95180(13) 0.6814(2) 0.0498(6) Uani 1 1 d . .
H3 H 0.8904 0.9558 0.7189 0.060 Uiso 1 1 calc R U
C4 C 1.0500(3) 1.00581(14) 0.6890(3) 0.0625(7) Uani 1 1 d . .
H4 H 1.0337 1.0465 0.7303 0.075 Uiso 1 1 calc R U
C5 C 1.1606(3) 1.00037(14) 0.6361(2) 0.0640(7) Uani 1 1 d . .
H5 H 1.2192 1.0370 0.6420 0.077 Uiso 1 1 calc R U
C6 C 1.1835(2) 0.94054(14) 0.5748(2) 0.0534(6) Uani 1 1 d . .
H6 H 1.2588 0.9364 0.5402 0.064 Uiso 1 1 calc R U
C7 C 1.09545(19) 0.88578(11) 0.56341(18) 0.0372(5) Uani 1 1 d . .
C8 C 1.1247(2) 0.82249(14) 0.4982(2) 0.0515(6) Uani 1 1 d . .
H8 H 1.0716 0.7837 0.5007 0.062 Uiso 1 1 calc R U
C9 C 0.65141(19) 0.81692(10) 0.28435(16) 0.0331(4) Uani 1 1 d . .
C10 C 0.5442(2) 0.83994(12) 0.21457(19) 0.0460(5) Uani 1 1 d . .
H10 H 0.4658 0.8387 0.2444 0.055 Uiso 1 1 calc R U
C11 C 0.5518(3) 0.86483(14) 0.1010(2) 0.0597(7) Uani 1 1 d . .
H11 H 0.4791 0.8808 0.0556 0.072 Uiso 1 1 calc R U
C12 C 0.6668(3) 0.86587(13) 0.0558(2) 0.0583(7) Uani 1 1 d . .
H12 H 0.6717 0.8818 -0.0208 0.070 Uiso 1 1 calc R U
C13 C 0.7741(3) 0.84363(14) 0.1229(2) 0.0542(6) Uani 1 1 d . .
H13 H 0.8518 0.8447 0.0919 0.065 Uiso 1 1 calc R U
C14 C 0.7673(2) 0.81933(12) 0.23744(19) 0.0434(5) Uani 1 1 d . .
H14 H 0.8408 0.8046 0.2829 0.052 Uiso 1 1 calc R U
C15 C 0.56366(18) 0.85096(11) 0.58384(17) 0.0348(4) Uani 1 1 d . .
C16 C 0.5847(2) 0.92247(13) 0.5844(2) 0.0535(6) Uani 1 1 d . .
H16 H 0.6280 0.9426 0.5260 0.064 Uiso 1 1 calc R U
C17 C 0.5418(3) 0.96503(15) 0.6712(3) 0.0717(8) Uani 1 1 d . .
H17 H 0.5569 1.0132 0.6708 0.086 Uiso 1 1 calc R U
C18 C 0.4776(3) 0.93606(19) 0.7567(3) 0.0751(9) Uani 1 1 d . .
H18 H 0.4494 0.9645 0.8149 0.090 Uiso 1 1 calc R U
C19 C 0.4549(3) 0.86609(18) 0.7570(2) 0.0707(8) Uani 1 1 d . .
H19 H 0.4105 0.8465 0.8151 0.085 Uiso 1 1 calc R U
C20 C 0.4977(2) 0.82365(14) 0.6713(2) 0.0529(6) Uani 1 1 d . .
H20 H 0.4816 0.7756 0.6725 0.064 Uiso 1 1 calc R U
C21 C 0.67690(18) 0.67765(11) 0.51522(18) 0.0347(4) Uani 1 1 d . .
C22 C 0.6962(2) 0.66068(12) 0.63451(18) 0.0396(5) Uani 1 1 d . .
H22 H 0.6970 0.6961 0.6909 0.048 Uiso 1 1 calc R U
C23 C 0.7141(2) 0.59140(13) 0.6700(2) 0.0501(6) Uani 1 1 d . .
H23 H 0.7252 0.5805 0.7501 0.060 Uiso 1 1 calc R U
C24 C 0.7156(3) 0.53901(13) 0.5885(2) 0.0622(7) Uani 1 1 d . .
H24 H 0.7290 0.4927 0.6131 0.075 Uiso 1 1 calc R U
C25 C 0.6973(3) 0.55435(14) 0.4707(2) 0.0686(8) Uani 1 1 d . .
H25 H 0.6986 0.5186 0.4151 0.082 Uiso 1 1 calc R U
C26 C 0.6768(3) 0.62362(13) 0.4342(2) 0.0542(6) Uani 1 1 d . .
H26 H 0.6629 0.6337 0.3539 0.065 Uiso 1 1 calc R U
O1 O 0.83297(13) 0.82449(9) 0.50140(12) 0.0422(4) Uani 1 1 d . .
O2 O 0.84317(14) 0.81123(9) 0.69592(13) 0.0488(4) Uani 1 1 d . .
O3 O 1.21419(19) 0.81805(12) 0.44146(18) 0.0760(6) Uani 1 1 d . .
O4 O 0.43166(15) 0.74316(10) 0.40658(14) 0.0442(4) Uani 1 1 d D .
Sn1 Sn 0.64248(2) 0.78335(2) 0.46210(2) 0.03139(5) Uani 1 1 d . .
H41 H 0.409(2) 0.7207(11) 0.3432(17) 0.047 Uiso 1 1 d D U
H42 H 0.371(2) 0.7684(13) 0.420(2) 0.047 Uiso 1 1 d . U

loop_
_atom_site_aniso_label
_atom_site_aniso_U_11
_atom_site_aniso_U_22
_atom_site_aniso_U_33
_atom_site_aniso_U_23
_atom_site_aniso_U_13
_atom_site_aniso_U_12
C1 0.0282(9) 0.0407(11) 0.0341(10) 0.0021(9) 0.0005(8) 0.0037(9)
C2 0.0290(10) 0.0388(11) 0.0306(10) 0.0032(9) -0.0025(8) 0.0011(9)
C3 0.0426(12) 0.0517(14) 0.0550(14) -0.0114(12) 0.0043(11) 0.0024(12)
C4 0.0655(17) 0.0448(14) 0.0748(18) -0.0151(13) -0.0033(14) -0.0017(13)
C5 0.0622(17) 0.0533(16) 0.0741(19) 0.0015(14) -0.0043(14) -0.0212(14)
C6 0.0397(12) 0.0652(17) 0.0562(15) 0.0065(13) 0.0088(11) -0.0108(12)
C7 0.0320(10) 0.0427(12) 0.0363(11) 0.0055(9) 0.0011(9) 0.0024(10)
C8 0.0436(13) 0.0557(15) 0.0563(14) 0.0002(12) 0.0099(11) 0.0070(12)
C9 0.0403(11) 0.0327(10) 0.0263(9) -0.0031(8) 0.0038(8) -0.0019(9)
C10 0.0427(12) 0.0542(14) 0.0402(12) 0.0082(11) 0.0010(10) 0.0002(11)
C11 0.0698(18) 0.0621(16) 0.0437(14) 0.0143(12) -0.0099(13) 0.0039(14)
C12 0.087(2) 0.0544(15) 0.0333(12) 0.0099(11) 0.0052(13) -0.0129(15)
C13 0.0642(16) 0.0627(16) 0.0393(12) -0.0037(12) 0.0220(12) -0.0089(14)
C14 0.0460(12) 0.0526(14) 0.0325(11) -0.0017(10) 0.0082(10) 0.0022(11)
C15 0.0301(10) 0.0440(11) 0.0291(10) -0.0052(9) -0.0016(8) 0.0009(9)
C16 0.0513(14) 0.0468(14) 0.0634(16) -0.0045(12) 0.0102(12) -0.0028(12)
C17 0.0662(18) 0.0514(16) 0.094(2) -0.0284(16) -0.0054(17) 0.0046(15)
C18 0.0662(18) 0.103(3) 0.0542(17) -0.0384(18) -0.0038(14) 0.0213(19)
C19 0.077(2) 0.093(2) 0.0460(15) -0.0087(15) 0.0235(14) 0.0099(18)
C20 0.0579(15) 0.0591(15) 0.0446(13) -0.0029(12) 0.0180(12) -0.0024(13)
C21 0.0307(10) 0.0380(11) 0.0351(11) 0.0030(9) 0.0024(8) -0.0013(9)
C22 0.0402(11) 0.0449(12) 0.0336(11) 0.0002(9) 0.0028(9) -0.0046(10)
C23 0.0589(15) 0.0482(13) 0.0428(13) 0.0122(11) 0.0039(11) 0.0006(12)
C24 0.088(2) 0.0388(13) 0.0611(16) 0.0085(12) 0.0125(15) 0.0015(14)
C25 0.108(2) 0.0426(14) 0.0555(16) -0.0104(12) 0.0100(16) 0.0048(16)
C26 0.0765(17) 0.0514(14) 0.0342(12) 0.0015(11) 0.0033(12) -0.0044(14)
O1 0.0336(7) 0.0589(10) 0.0336(7) -0.0036(7) 0.0008(6) -0.0094(7)
O2 0.0433(9) 0.0644(10) 0.0374(8) 0.0148(8) -0.0015(7) -0.0094(8)
O3 0.0632(12) 0.0940(15) 0.0760(13) -0.0067(12) 0.0323(11) 0.0189(12)
O4 0.0308(8) 0.0640(11) 0.0374(9) -0.0151(8) 0.0020(7) -0.0007(8)
Sn1 0.03131(8) 0.03761(9) 0.02525(8) 0.00096(6) 0.00298(5) -0.00081(6)

loop_
_atom_type_symbol
_atom_type_description
_atom_type_scat_dispersion_real
_atom_type_scat_dispersion_imag
_atom_type_scat_source
C C 0.0033 0.0016 'International Tables Vol C Tables 4.2.6.8 and 6.1.1.4'
H H 0.0000 0.0000 'International Tables Vol C Tables 4.2.6.8 and 6.1.1.4'
O O 0.0106 0.0060 'International Tables Vol C Tables 4.2.6.8 and 6.1.1.4'
Sn Sn -0.6537 1.4246 'International Tables Vol C Tables 4.2.6.8 and 6.1.1.4'

loop_
_geom_angle_atom_site_label_1
_geom_angle_atom_site_label_2
_geom_angle_atom_site_label_3
_geom_angle
O2 C1 O1 124.92(19)
O2 C1 C2 121.03(18)
O1 C1 C2 113.93(17)
C3 C2 C7 119.0(2)
C3 C2 C1 116.92(19)
C7 C2 C1 123.98(19)
C4 C3 C2 120.8(2)
C3 C4 C5 120.5(3)
C6 C5 C4 119.4(2)
C5 C6 C7 120.9(2)
C2 C7 C6 119.3(2)
C2 C7 C8 121.7(2)
C6 C7 C8 119.0(2)
O3 C8 C7 123.4(3)
C10 C9 C14 118.19(19)
C10 C9 Sn1 121.42(16)
C14 C9 Sn1 120.32(15)
C9 C10 C11 121.1(2)
C12 C11 C10 119.8(2)
C13 C12 C11 120.3(2)
C12 C13 C14 120.2(2)
C9 C14 C13 120.4(2)
C16 C15 C20 117.6(2)
C16 C15 Sn1 121.66(17)
C20 C15 Sn1 120.58(17)
C15 C16 C17 120.8(3)
C18 C17 C16 119.9(3)
C19 C18 C17 120.2(3)
C18 C19 C20 120.1(3)
C15 C20 C19 121.4(3)
C26 C21 C22 118.1(2)
C26 C21 Sn1 121.79(16)
C22 C21 Sn1 120.13(16)
C23 C22 C21 120.5(2)
C24 C23 C22 120.5(2)
C23 C24 C25 120.2(2)
C24 C25 C26 119.8(2)
C21 C26 C25 121.0(2)
C1 O1 Sn1 121.53(13)
C21 Sn1 C15 117.04(8)
C21 Sn1 C9 122.05(8)
C15 Sn1 C9 119.89(8)
C21 Sn1 O1 98.94(7)
C15 Sn1 O1 93.98(7)
C9 Sn1 O1 87.30(7)
C21 Sn1 O4 84.23(7)
C15 Sn1 O4 86.80(7)
C9 Sn1 O4 88.84(7)
O1 Sn1 O4 175.93(6)

loop_
_geom_bond_atom_site_label_1
_geom_bond_atom_site_label_2
_geom_bond_distance
C1 O2 1.214(2)
C1 O1 1.290(2)
C1 C2 1.507(3)
C2 C3 1.385(3)
C2 C7 1.392(3)
C3 C4 1.370(3)
C4 C5 1.378(4)
C5 C6 1.369(4)
C6 C7 1.394(3)
C7 C8 1.464(3)
C8 O3 1.206(3)
C9 C10 1.385(3)
C9 C14 1.392(3)
C9 Sn1 2.1341(19)
C10 C11 1.387(3)
C11 C12 1.373(4)
C12 C13 1.366(4)
C13 C14 1.393(3)
C15 C16 1.377(3)
C15 C20 1.378(3)
C15 Sn1 2.126(2)
C16 C17 1.391(4)
C17 C18 1.362(4)
C18 C19 1.351(4)
C19 C20 1.380(3)
C21 C26 1.380(3)
C21 C22 1.390(3)
C21 Sn1 2.118(2)
C22 C23 1.384(3)
C23 C24 1.362(3)
C24 C25 1.366(4)
C25 C26 1.391(3)
O1 Sn1 2.1656(14)
O4 Sn1 2.3804(15)

loop_
_geom_hbond_atom_site_label_D
_geom_hbond_atom_site_label_H
_geom_hbond_atom_site_label_A
_geom_hbond_distance_DH
_geom_hbond_distance_HA
_geom_hbond_distance_DA
_geom_hbond_angle_DHA
_geom_hbond_site_symmetry_A
C8 H8 O1 0.93 2.64 3.095(3) 110.5 .
O4 H41 O2 0.851(16) 1.847(17) 2.687(2) 168(2) 4_575
O4 H42 O3 0.83(2) 1.95(3) 2.772(3) 172(2) 1_455
